data_7122895
loop_
_publ_author_name
'Huang, Xin'
'Zhao, Weizhao'
'Chen, De-Li'
'Zhan, Yaling'
'Zeng, Tingting'
'Jin, Huiquan'
'Peng, Bo'

_publ_section_title
;
 Benzyne-Mediated Trichloromethylation of Chiral Oxazolines
;
_journal_name_full 'Chemical Communications'
_journal_paper_doi 10.1039/C9CC00557A
_journal_year 2019
_chemical_formula_sum 'C17 H17 Cl4 N O S'
_chemical_formula_weight 425.18
_chemical_name_systematic
;
 ?
;
_space_group_IT_number 19
_symmetry_cell_setting monoclinic
_symmetry_space_group_name_Hall 'P 2ac 2ab'
_symmetry_space_group_name_H-M 'P 21 21 21'
_atom_sites_solution_hydrogens geom
_atom_sites_solution_primary direct
_atom_sites_solution_secondary difmap
_audit_creation_method SHELXL-97
_audit_update_record
;
2018-09-30 deposited with the CCDC.
2019-01-22 downloaded from the CCDC.
;
_cell_angle_alpha 90.00
_cell_angle_beta 90.00
_cell_angle_gamma 90.00
_cell_formula_units_Z 8
_cell_length_a 9.1331(4)
_cell_length_b 10.0289(5)
_cell_length_c 40.907(2)
_cell_measurement_temperature 293(2)
_cell_volume 3746.9(3)
_computing_cell_refinement 'Bruker XSCANS'
_computing_data_collection 'Bruker XSCANS'
_computing_data_reduction 'Bruker SHELXTL'
_computing_molecular_graphics 'Bruker SHELXTL'
_computing_publication_material 'Bruker SHELXTL'
_computing_structure_refinement 'SHELXL-97 (Sheldrick, 1997)'
_computing_structure_solution 'SHELXS-97 (Sheldrick, 1990)'
_diffrn_ambient_temperature 293(2)
_diffrn_measured_fraction_theta_full 0.998
_diffrn_measured_fraction_theta_max 0.998
_diffrn_measurement_device_type 'Bruker P4'
_diffrn_measurement_method '\w scans'
_diffrn_radiation_monochromator graphite
_diffrn_radiation_source 'fine-focus sealed tube'
_diffrn_radiation_type MoK\a
_diffrn_radiation_wavelength 0.71073
_diffrn_reflns_av_R_equivalents 0.0236
_diffrn_reflns_av_sigmaI/netI 0.0097
_diffrn_reflns_limit_h_max 11
_diffrn_reflns_limit_h_min -11
_diffrn_reflns_limit_k_max 13
_diffrn_reflns_limit_k_min -13
_diffrn_reflns_limit_l_max 53
_diffrn_reflns_limit_l_min -53
_diffrn_reflns_number 124198
_diffrn_reflns_theta_full 27.57
_diffrn_reflns_theta_max 27.57
_diffrn_reflns_theta_min 1.99
_exptl_absorpt_coefficient_mu 0.748
_exptl_absorpt_correction_type none
_exptl_crystal_density_diffrn 1.507
_exptl_crystal_density_method 'not measured'
_exptl_crystal_F_000 1744
_refine_diff_density_max 0.265
_refine_diff_density_min -0.226
_refine_diff_density_rms 0.043
_refine_ls_abs_structure_details 'Flack H D (1983), Acta Cryst. A39, 876-881'
_refine_ls_abs_structure_Flack 0.01(3)
_refine_ls_extinction_method none
_refine_ls_goodness_of_fit_ref 3.524
_refine_ls_hydrogen_treatment mixed
_refine_ls_matrix_type full
_refine_ls_number_parameters 434
_refine_ls_number_reflns 8643
_refine_ls_number_restraints 0
_refine_ls_restrained_S_all 3.524
_refine_ls_R_factor_all 0.0324
_refine_ls_R_factor_gt 0.0314
_refine_ls_shift/su_max 0.008
_refine_ls_shift/su_mean 0.002
_refine_ls_structure_factor_coef Fsqd
_refine_ls_weighting_details 'calc w=1/[\s^2^(Fo^2^)+(0.0100P)^2^+0.0000P] where P=(Fo^2^+2Fc^2^)/3'
_refine_ls_weighting_scheme calc
_refine_ls_wR_factor_gt 0.0666
_refine_ls_wR_factor_ref 0.0667
_reflns_number_gt 8434
_reflns_number_total 8643
_reflns_threshold_expression >2sigma(I)
_cod_data_source_file c9cc00557a2.cif
_cod_data_source_block a_CCDC1
_cod_depositor_comments
;
The following automatic conversions were performed:

'_symmetry_cell_setting' value 'Monoclinic' changed to 'monoclinic'
according to
/home/data/users/saulius/crontab/automatic-downloads/rss-feeds/RSC/lib/dictionaries/cif_core.dic
dictionary named 'cif_core.dic' version 2.4.2 from 2011-04-26.

Automatic conversion script
Id: cif_fix_values 4973 2017-02-22 13:04:09Z antanas 
;
_cod_original_sg_symbol_H-M P2(1)
_cod_database_code 7122895

loop_
_symmetry_equiv_pos_as_xyz
'x, y, z'
'-x+1/2, -y, z+1/2'
'x+1/2, -y+1/2, -z'
'-x, y+1/2, -z+1/2'

loop_
_atom_site_label
_atom_site_type_symbol
_atom_site_fract_x
_atom_site_fract_y
_atom_site_fract_z
_atom_site_U_iso_or_equiv
_atom_site_adp_type
_atom_site_occupancy
_atom_site_symmetry_multiplicity
_atom_site_calc_flag
_atom_site_refinement_flags
Cl5 Cl 0.84626(9) 0.09532(8) 0.346363(15) 0.0806(2) Uani 1 1 d .
Cl8 Cl 0.85538(6) 0.41692(5) 0.195547(15) 0.05077(14) Uani 1 1 d .
Cl6 Cl 0.64350(7) 0.28531(6) 0.155041(13) 0.05360(14) Uani 1 1 d .
Cl7 Cl 0.54859(7) 0.42317(6) 0.212132(16) 0.05905(16) Uani 1 1 d .
S2 S 0.78403(6) 0.07275(5) 0.275208(12) 0.03953(12) Uani 1 1 d .
O2 O 0.56500(14) 0.13323(13) 0.21652(3) 0.0377(3) Uani 1 1 d .
N2 N 0.79861(15) 0.08683(14) 0.20073(3) 0.0267(3) Uani 1 1 d .
C28 C 0.8089(3) -0.2043(2) 0.21605(5) 0.0568(6) Uani 1 1 d .
H28A H 0.8486 -0.2924 0.2139 0.085 Uiso 1 1 calc R
H28B H 0.7225 -0.2074 0.2294 0.085 Uiso 1 1 calc R
H28C H 0.8802 -0.1471 0.2261 0.085 Uiso 1 1 calc R
C22 C 0.70808(19) 0.18782(17) 0.21633(4) 0.0291(4) Uani 1 1 d .
C30 C 1.0541(2) 0.14536(19) 0.21057(4) 0.0340(4) Uani 1 1 d .
H30A H 1.0353 0.1450 0.2329 0.041 Uiso 1 1 calc R
C29 C 0.94331(19) 0.11557(15) 0.18877(4) 0.0275(4) Uani 1 1 d .
C31 C 0.9751(2) 0.1102(2) 0.15582(5) 0.0405(5) Uani 1 1 d .
H31A H 0.9021 0.0876 0.1410 0.049 Uiso 1 1 calc R
C24 C 0.5639(2) 0.0051(2) 0.20170(5) 0.0422(5) Uani 1 1 d .
H24A H 0.4811 -0.0031 0.1870 0.051 Uiso 1 1 calc R
H24B H 0.5564 -0.0638 0.2182 0.051 Uiso 1 1 calc R
C21 C 0.7545(2) 0.21307(17) 0.25144(4) 0.0317(4) Uani 1 1 d .
C25 C 0.7063(2) -0.00889(18) 0.18296(4) 0.0306(4) Uani 1 1 d .
H25A H 0.6922 0.0223 0.1605 0.037 Uiso 1 1 calc R
C23 C 0.6918(2) 0.32181(18) 0.19603(5) 0.0385(5) Uani 1 1 d .
C19 C 0.7988(3) 0.3008(2) 0.30327(6) 0.0525(6) Uani 1 1 d .
H19A H 0.8120 0.3673 0.3189 0.063 Uiso 1 1 calc R
C26 C 0.7699(2) -0.15013(18) 0.18242(4) 0.0383(4) Uani 1 1 d .
H26A H 0.8606 -0.1467 0.1697 0.046 Uiso 1 1 calc R
C20 C 0.7659(2) 0.3252(2) 0.26994(5) 0.0456(5) Uani 1 1 d .
H20A H 0.7532 0.4105 0.2615 0.055 Uiso 1 1 calc R
C33 C 1.1152(3) 0.1381(2) 0.14465(5) 0.0513(6) Uani 1 1 d .
H33A H 1.1357 0.1333 0.1224 0.062 Uiso 1 1 calc R
C32 C 1.1933(2) 0.1757(2) 0.19928(5) 0.0432(5) Uani 1 1 d .
H32A H 1.2666 0.1982 0.2141 0.052 Uiso 1 1 calc R
C18 C 0.8086(2) 0.1694(2) 0.30949(5) 0.0452(5) Uani 1 1 d .
C34 C 1.2236(2) 0.1729(2) 0.16618(5) 0.0495(5) Uani 1 1 d .
H34A H 1.3167 0.1944 0.1586 0.059 Uiso 1 1 calc R
C27 C 0.6657(3) -0.2435(2) 0.16458(6) 0.0643(7) Uani 1 1 d .
H27A H 0.6435 -0.2075 0.1434 0.096 Uiso 1 1 calc R
H27B H 0.5769 -0.2526 0.1770 0.096 Uiso 1 1 calc R
H27C H 0.7109 -0.3293 0.1621 0.096 Uiso 1 1 calc R
Cl1 Cl 0.43555(8) 0.64704(6) -0.093487(12) 0.05930(16) Uani 1 1 d .
Cl2 Cl 0.54635(6) 0.24523(4) 0.043704(14) 0.04666(13) Uani 1 1 d .
Cl3 Cl 0.23195(6) 0.24588(5) 0.038000(14) 0.04920(13) Uani 1 1 d .
Cl4 Cl 0.36690(7) 0.35689(5) 0.094642(12) 0.04956(13) Uani 1 1 d .
S1 S 0.43775(6) 0.62536(4) -0.021202(11) 0.03820(12) Uani 1 1 d .
C7 C 0.2640(2) 0.66553(19) 0.05514(5) 0.0426(5) Uani 1 1 d .
H7A H 0.1866 0.6816 0.0709 0.051 Uiso 1 1 calc R
H7B H 0.2586 0.7331 0.0382 0.051 Uiso 1 1 calc R
N1 N 0.49309(15) 0.57589(14) 0.05008(3) 0.0256(3) Uani 1 1 d .
C3 C 0.3968(2) 0.37471(18) -0.02410(5) 0.0392(5) Uani 1 1 d .
H3A H 0.3825 0.2860 -0.0183 0.047 Uiso 1 1 calc R
C16 C 0.5202(3) 0.8695(2) 0.04166(5) 0.0568(6) Uani 1 1 d .
H16A H 0.5654 0.9546 0.0453 0.085 Uiso 1 1 calc R
H16B H 0.4317 0.8815 0.0293 0.085 Uiso 1 1 calc R
H16C H 0.5861 0.8131 0.0297 0.085 Uiso 1 1 calc R
O1 O 0.25061(13) 0.53546(12) 0.04134(3) 0.0350(3) Uani 1 1 d .
C6 C 0.3868(2) 0.33901(18) 0.05174(5) 0.0349(4) Uani 1 1 d .
C4 C 0.41253(19) 0.47360(17) -0.00169(4) 0.0291(4) Uani 1 1 d .
C9 C 0.64163(18) 0.54224(15) 0.05764(4) 0.0248(3) Uani 1 1 d .
C10 C 0.7428(2) 0.52453(17) 0.03284(4) 0.0324(4) Uani 1 1 d .
H10A H 0.7146 0.5363 0.0112 0.039 Uiso 1 1 calc R
C2 C 0.4038(2) 0.4181(2) -0.05695(5) 0.0408(5) Uani 1 1 d .
H2A H 0.3959 0.3622 -0.0750 0.049 Uiso 1 1 calc R
C5 C 0.39080(19) 0.48225(17) 0.03507(4) 0.0277(4) Uani 1 1 d .
C11 C 0.6876(2) 0.52890(18) 0.08959(4) 0.0330(4) Uani 1 1 d .
H11A H 0.6218 0.5432 0.1066 0.040 Uiso 1 1 calc R
C12 C 0.8853(2) 0.48946(19) 0.04005(5) 0.0381(4) Uani 1 1 d .
H12A H 0.9518 0.4764 0.0231 0.046 Uiso 1 1 calc R
C13 C 0.8314(2) 0.4943(2) 0.09664(5) 0.0396(5) Uani 1 1 d .
H13A H 0.8608 0.4852 0.1183 0.048 Uiso 1 1 calc R
C8 C 0.4123(2) 0.66835(17) 0.07170(4) 0.0322(4) Uani 1 1 d .
H8A H 0.4041 0.6292 0.0936 0.039 Uiso 1 1 calc R
C1 C 0.4234(2) 0.55043(19) -0.05862(4) 0.0373(4) Uani 1 1 d .
C14 C 0.9303(2) 0.4735(2) 0.07195(5) 0.0424(5) Uani 1 1 d .
H14A H 1.0263 0.4491 0.0767 0.051 Uiso 1 1 calc R
C15 C 0.4844(2) 0.80546(18) 0.07415(5) 0.0399(5) Uani 1 1 d .
H15A H 0.5776 0.7926 0.0856 0.048 Uiso 1 1 calc R
C17 C 0.3911(3) 0.8968(2) 0.09569(6) 0.0699(8) Uani 1 1 d .
H17A H 0.4367 0.9828 0.0972 0.105 Uiso 1 1 calc R
H17B H 0.3827 0.8588 0.1171 0.105 Uiso 1 1 calc R
H17C H 0.2954 0.9061 0.0863 0.105 Uiso 1 1 calc R

loop_
_atom_site_aniso_label
_atom_site_aniso_U_11
_atom_site_aniso_U_22
_atom_site_aniso_U_33
_atom_site_aniso_U_23
_atom_site_aniso_U_13
_atom_site_aniso_U_12
Cl5 0.0984(6) 0.1092(6) 0.0342(3) 0.0023(3) -0.0050(3) 0.0226(5)
Cl8 0.0444(3) 0.0319(2) 0.0760(4) 0.0107(2) 0.0107(3) -0.0043(2)
Cl6 0.0557(3) 0.0600(3) 0.0451(3) 0.0208(3) -0.0056(3) 0.0062(3)
Cl7 0.0481(3) 0.0515(3) 0.0775(4) 0.0137(3) 0.0148(3) 0.0237(3)
S2 0.0494(3) 0.0378(2) 0.0314(3) 0.0023(2) 0.0004(2) -0.0022(2)
O2 0.0247(6) 0.0432(7) 0.0451(8) -0.0007(6) 0.0039(6) -0.0049(6)
N2 0.0233(7) 0.0299(7) 0.0267(8) -0.0026(6) 0.0014(6) -0.0038(6)
C28 0.0857(18) 0.0397(11) 0.0451(13) 0.0015(10) -0.0155(12) 0.0068(12)
C22 0.0237(9) 0.0284(9) 0.0353(10) 0.0033(7) 0.0025(7) -0.0024(7)
C30 0.0311(10) 0.0410(10) 0.0300(10) -0.0025(8) 0.0020(8) -0.0009(9)
C29 0.0244(8) 0.0266(8) 0.0315(9) 0.0014(7) 0.0034(7) 0.0006(7)
C31 0.0346(11) 0.0562(12) 0.0306(10) -0.0013(9) -0.0010(8) -0.0035(9)
C24 0.0295(10) 0.0401(11) 0.0571(13) 0.0002(9) -0.0028(10) -0.0083(9)
C21 0.0272(9) 0.0337(9) 0.0343(10) 0.0011(8) 0.0055(8) -0.0017(8)
C25 0.0301(10) 0.0352(9) 0.0266(10) 0.0047(7) -0.0063(8) -0.0076(8)
C23 0.0312(10) 0.0337(10) 0.0506(12) 0.0089(9) 0.0046(9) 0.0063(8)
C19 0.0555(14) 0.0556(13) 0.0465(13) -0.0215(11) -0.0029(11) 0.0052(11)
C26 0.0465(12) 0.0347(9) 0.0337(10) -0.0029(8) -0.0024(9) -0.0020(9)
C20 0.0501(13) 0.0338(10) 0.0528(14) -0.0081(9) 0.0007(11) 0.0049(9)
C33 0.0482(13) 0.0736(15) 0.0321(11) 0.0028(10) 0.0133(10) -0.0042(12)
C32 0.0250(10) 0.0527(12) 0.0518(13) -0.0022(10) -0.0005(9) -0.0038(9)
C18 0.0407(12) 0.0636(14) 0.0314(11) -0.0094(10) 0.0019(9) 0.0061(10)
C34 0.0311(11) 0.0609(13) 0.0564(14) 0.0052(11) 0.0138(10) -0.0035(10)
C27 0.095(2) 0.0442(12) 0.0539(14) -0.0081(11) -0.0204(13) -0.0135(13)
Cl1 0.0850(4) 0.0605(3) 0.0324(3) 0.0079(2) -0.0088(3) -0.0048(3)
Cl2 0.0394(3) 0.0282(2) 0.0724(4) 0.0082(2) 0.0011(3) 0.0040(2)
Cl3 0.0395(3) 0.0442(3) 0.0639(3) 0.0008(3) 0.0005(3) -0.0189(2)
Cl4 0.0569(3) 0.0527(3) 0.0391(3) 0.0128(2) 0.0036(2) -0.0145(3)
S1 0.0520(3) 0.0320(2) 0.0305(2) 0.00094(19) -0.0052(2) -0.0067(2)
C7 0.0303(11) 0.0372(10) 0.0604(13) -0.0032(9) 0.0028(10) 0.0073(8)
N1 0.0226(7) 0.0252(7) 0.0288(8) -0.0006(6) 0.0016(6) 0.0023(6)
C3 0.0416(11) 0.0303(9) 0.0457(12) -0.0039(8) 0.0014(9) 0.0005(8)
C16 0.0712(16) 0.0342(11) 0.0649(16) 0.0074(11) -0.0083(13) -0.0126(11)
O1 0.0219(6) 0.0408(7) 0.0423(8) -0.0038(6) 0.0012(6) 0.0021(5)
C6 0.0283(9) 0.0310(9) 0.0455(12) 0.0048(8) -0.0001(8) -0.0075(8)
C4 0.0244(9) 0.0300(8) 0.0328(10) 0.0025(7) -0.0015(7) 0.0011(7)
C9 0.0222(8) 0.0224(8) 0.0298(9) 0.0016(7) 0.0014(7) -0.0016(6)
C10 0.0306(10) 0.0348(9) 0.0317(10) 0.0037(8) 0.0049(8) -0.0007(8)
C2 0.0446(12) 0.0436(10) 0.0343(11) -0.0082(9) -0.0012(9) -0.0001(9)
C5 0.0231(9) 0.0288(8) 0.0313(9) 0.0035(7) 0.0001(7) -0.0009(7)
C11 0.0295(10) 0.0394(9) 0.0300(10) 0.0011(8) 0.0028(8) -0.0026(8)
C12 0.0291(10) 0.0386(10) 0.0465(12) 0.0012(9) 0.0119(9) 0.0001(8)
C13 0.0339(11) 0.0495(11) 0.0354(11) 0.0096(9) -0.0053(9) -0.0025(9)
C8 0.0329(10) 0.0315(9) 0.0321(10) -0.0006(7) 0.0052(8) 0.0059(7)
C1 0.0409(11) 0.0430(11) 0.0280(10) -0.0013(8) -0.0041(9) 0.0000(9)
C14 0.0241(10) 0.0457(11) 0.0575(13) 0.0074(10) -0.0054(9) -0.0008(9)
C15 0.0441(12) 0.0331(10) 0.0424(12) -0.0084(8) -0.0050(9) 0.0082(9)
C17 0.0785(18) 0.0468(13) 0.0843(19) -0.0289(13) 0.0090(15) 0.0125(13)

loop_
_atom_type_symbol
_atom_type_description
_atom_type_scat_dispersion_real
_atom_type_scat_dispersion_imag
_atom_type_scat_source
C C 0.0033 0.0016 'International Tables Vol C Tables 4.2.6.8 and 6.1.1.4'
H H 0.0000 0.0000 'International Tables Vol C Tables 4.2.6.8 and 6.1.1.4'
Cl Cl 0.1484 0.1585 'International Tables Vol C Tables 4.2.6.8 and 6.1.1.4'
N N 0.0061 0.0033 'International Tables Vol C Tables 4.2.6.8 and 6.1.1.4'
O O 0.0106 0.0060 'International Tables Vol C Tables 4.2.6.8 and 6.1.1.4'
S S 0.1246 0.1234 'International Tables Vol C Tables 4.2.6.8 and 6.1.1.4'

loop_
_geom_angle_atom_site_label_1
_geom_angle_atom_site_label_2
_geom_angle_atom_site_label_3
_geom_angle
C21 S2 C18 91.14(10)
C22 O2 C24 110.71(14)
C29 N2 C22 122.13(14)
C29 N2 C25 119.29(14)
C22 N2 C25 110.22(13)
C26 C28 H28A 109.5
C26 C28 H28B 109.5
H28A C28 H28B 109.5
C26 C28 H28C 109.5
H28A C28 H28C 109.5
H28B C28 H28C 109.5
O2 C22 N2 104.92(13)
O2 C22 C21 108.47(14)
N2 C22 C21 111.83(14)
O2 C22 C23 104.11(14)
N2 C22 C23 114.42(14)
C21 C22 C23 112.33(14)
C29 C30 C32 120.28(17)
C29 C30 H30A 119.9
C32 C30 H30A 119.9
C30 C29 C31 118.99(17)
C30 C29 N2 119.78(15)
C31 C29 N2 121.20(15)
C33 C31 C29 120.52(18)
C33 C31 H31A 119.7
C29 C31 H31A 119.7
O2 C24 C25 107.07(15)
O2 C24 H24A 110.3
C25 C24 H24A 110.3
O2 C24 H24B 110.3
C25 C24 H24B 110.3
H24A C24 H24B 108.6
C20 C21 C22 133.28(17)
C20 C21 S2 110.36(14)
C22 C21 S2 116.04(12)
N2 C25 C26 113.19(15)
N2 C25 C24 100.44(14)
C26 C25 C24 114.72(16)
N2 C25 H25A 109.4
C26 C25 H25A 109.4
C24 C25 H25A 109.4
C22 C23 Cl6 110.10(13)
C22 C23 Cl8 112.49(13)
Cl6 C23 Cl8 108.09(11)
C22 C23 Cl7 111.00(13)
Cl6 C23 Cl7 106.54(11)
Cl8 C23 Cl7 108.40(10)
C18 C19 C20 111.41(19)
C18 C19 H19A 124.3
C20 C19 H19A 124.3
C27 C26 C25 109.82(17)
C27 C26 C28 111.15(18)
C25 C26 C28 113.97(16)
C27 C26 H26A 107.2
C25 C26 H26A 107.2
C28 C26 H26A 107.2
C21 C20 C19 114.15(19)
C21 C20 H20A 122.9
C19 C20 H20A 122.9
C31 C33 C34 120.41(19)
C31 C33 H33A 119.8
C34 C33 H33A 119.8
C34 C32 C30 120.36(19)
C34 C32 H32A 119.8
C30 C32 H32A 119.8
C19 C18 Cl5 127.15(18)
C19 C18 S2 112.92(17)
Cl5 C18 S2 119.91(14)
C32 C34 C33 119.4(2)
C32 C34 H34A 120.3
C33 C34 H34A 120.3
C26 C27 H27A 109.5
C26 C27 H27B 109.5
H27A C27 H27B 109.5
C26 C27 H27C 109.5
H27A C27 H27C 109.5
H27B C27 H27C 109.5
C1 S1 C4 90.92(9)
O1 C7 C8 105.72(15)
O1 C7 H7A 110.6
C8 C7 H7A 110.6
O1 C7 H7B 110.6
C8 C7 H7B 110.6
H7A C7 H7B 108.7
C9 N1 C5 123.06(13)
C9 N1 C8 119.45(14)
C5 N1 C8 109.60(13)
C4 C3 C2 114.34(17)
C4 C3 H3A 122.8
C2 C3 H3A 122.8
C15 C16 H16A 109.5
C15 C16 H16B 109.5
H16A C16 H16B 109.5
C15 C16 H16C 109.5
H16A C16 H16C 109.5
H16B C16 H16C 109.5
C5 O1 C7 109.87(14)
C5 C6 Cl2 112.50(12)
C5 C6 Cl4 109.58(12)
Cl2 C6 Cl4 108.83(10)
C5 C6 Cl3 110.83(12)
Cl2 C6 Cl3 108.46(10)
Cl4 C6 Cl3 106.44(10)
C3 C4 C5 134.09(17)
C3 C4 S1 110.15(13)
C5 C4 S1 115.01(12)
C10 C9 C11 118.60(16)
C10 C9 N1 120.31(15)
C11 C9 N1 121.08(15)
C9 C10 C12 120.39(18)
C9 C10 H10A 119.8
C12 C10 H10A 119.8
C1 C2 C3 111.04(18)
C1 C2 H2A 124.5
C3 C2 H2A 124.5
O1 C5 N1 105.13(13)
O1 C5 C4 108.66(13)
N1 C5 C4 111.68(14)
O1 C5 C6 104.07(14)
N1 C5 C6 114.54(14)
C4 C5 C6 112.06(14)
C13 C11 C9 120.62(17)
C13 C11 H11A 119.7
C9 C11 H11A 119.7
C10 C12 C14 120.91(18)
C10 C12 H12A 119.5
C14 C12 H12A 119.5
C14 C13 C11 120.53(18)
C14 C13 H13A 119.7
C11 C13 H13A 119.7
N1 C8 C7 99.62(14)
N1 C8 C15 112.85(15)
C7 C8 C15 115.58(16)
N1 C8 H8A 109.5
C7 C8 H8A 109.5
C15 C8 H8A 109.5
C2 C1 S1 113.54(15)
C2 C1 Cl1 127.28(16)
S1 C1 Cl1 119.17(11)
C13 C14 C12 118.90(19)
C13 C14 H14A 120.5
C12 C14 H14A 120.5
C17 C15 C16 111.85(18)
C17 C15 C8 109.67(18)
C16 C15 C8 114.70(16)
C17 C15 H15A 106.7
C16 C15 H15A 106.7
C8 C15 H15A 106.7
C15 C17 H17A 109.5
C15 C17 H17B 109.5
H17A C17 H17B 109.5
C15 C17 H17C 109.5
H17A C17 H17C 109.5
H17B C17 H17C 109.5

loop_
_geom_bond_atom_site_label_1
_geom_bond_atom_site_label_2
_geom_bond_distance
Cl5 C18 1.716(2)
Cl8 C23 1.773(2)
Cl6 C23 1.772(2)
Cl7 C23 1.7826(19)
S2 C21 1.7316(18)
S2 C18 1.720(2)
O2 C22 1.417(2)
O2 C24 1.421(2)
N2 C29 1.439(2)
N2 C22 1.455(2)
N2 C25 1.470(2)
C28 C26 1.521(3)
C28 H28A 0.9600
C28 H28B 0.9600
C28 H28C 0.9600
C22 C21 1.519(3)
C22 C23 1.587(2)
C30 C29 1.382(2)
C30 C32 1.386(3)
C30 H30A 0.9300
C29 C31 1.380(2)
C31 C33 1.387(3)
C31 H31A 0.9300
C24 C25 1.517(3)
C24 H24A 0.9700
C24 H24B 0.9700
C21 C20 1.359(3)
C25 C26 1.531(3)
C25 H25A 0.9800
C19 C18 1.345(3)
C19 C20 1.417(3)
C19 H19A 0.9300
C26 C27 1.522(3)
C26 H26A 0.9800
C20 H20A 0.9300
C33 C34 1.370(3)
C33 H33A 0.9300
C32 C34 1.383(3)
C32 H32A 0.9300
C34 H34A 0.9300
C27 H27A 0.9600
C27 H27B 0.9600
C27 H27C 0.9600
Cl1 C1 1.7277(19)
Cl2 C6 1.765(2)
Cl3 C6 1.7857(19)
Cl4 C6 1.774(2)
S1 C1 1.7104(19)
S1 C4 1.7339(18)
C7 O1 1.427(2)
C7 C8 1.514(3)
C7 H7A 0.9700
C7 H7B 0.9700
N1 C9 1.432(2)
N1 C5 1.460(2)
N1 C8 1.479(2)
C3 C4 1.358(2)
C3 C2 1.414(3)
C3 H3A 0.9300
C16 C15 1.512(3)
C16 H16A 0.9600
C16 H16B 0.9600
C16 H16C 0.9600
O1 C5 1.411(2)
C6 C5 1.590(2)
C4 C5 1.520(2)
C9 C10 1.384(2)
C9 C11 1.379(2)
C10 C12 1.380(3)
C10 H10A 0.9300
C2 C1 1.341(3)
C2 H2A 0.9300
C11 C13 1.388(3)
C11 H11A 0.9300
C12 C14 1.378(3)
C12 H12A 0.9300
C13 C14 1.371(3)
C13 H13A 0.9300
C8 C15 1.528(3)
C8 H8A 0.9800
C14 H14A 0.9300
C15 C17 1.530(3)
C15 H15A 0.9800
C17 H17A 0.9600
C17 H17B 0.9600
C17 H17C 0.9600

loop_
_geom_torsion_atom_site_label_1
_geom_torsion_atom_site_label_2
_geom_torsion_atom_site_label_3
_geom_torsion_atom_site_label_4
_geom_torsion
C24 O2 C22 N2 -0.39(19)
C24 O2 C22 C21 -120.05(16)
C24 O2 C22 C23 120.15(16)
C29 N2 C22 O2 164.81(14)
C25 N2 C22 O2 16.91(18)
C29 N2 C22 C21 -77.80(19)
C25 N2 C22 C21 134.30(14)
C29 N2 C22 C23 51.4(2)
C25 N2 C22 C23 -96.55(17)
C32 C30 C29 C31 3.2(3)
C32 C30 C29 N2 -178.74(17)
C22 N2 C29 C30 67.5(2)
C25 N2 C29 C30 -147.39(16)
C22 N2 C29 C31 -114.46(19)
C25 N2 C29 C31 30.7(2)
C30 C29 C31 C33 -1.9(3)
N2 C29 C31 C33 180.00(19)
C22 O2 C24 C25 -15.4(2)
O2 C22 C21 C20 -104.2(2)
N2 C22 C21 C20 140.5(2)
C23 C22 C21 C20 10.3(3)
O2 C22 C21 S2 68.46(17)
N2 C22 C21 S2 -46.77(18)
C23 C22 C21 S2 -177.01(12)
C18 S2 C21 C20 0.70(16)
C18 S2 C21 C22 -173.64(14)
C29 N2 C25 C26 63.3(2)
C22 N2 C25 C26 -147.78(15)
C29 N2 C25 C24 -173.93(15)
C22 N2 C25 C24 -25.00(18)
O2 C24 C25 N2 23.98(19)
O2 C24 C25 C26 145.69(16)
O2 C22 C23 Cl6 -64.79(16)
N2 C22 C23 Cl6 49.15(18)
C21 C22 C23 Cl6 178.06(12)
O2 C22 C23 Cl8 174.59(12)
N2 C22 C23 Cl8 -71.47(18)
C21 C22 C23 Cl8 57.44(18)
O2 C22 C23 Cl7 52.93(16)
N2 C22 C23 Cl7 166.87(13)
C21 C22 C23 Cl7 -64.22(18)
N2 C25 C26 C27 178.17(17)
C24 C25 C26 C27 63.7(2)
N2 C25 C26 C28 52.7(2)
C24 C25 C26 C28 -61.8(2)
C22 C21 C20 C19 173.2(2)
S2 C21 C20 C19 0.2(2)
C18 C19 C20 C21 -1.4(3)
C29 C31 C33 C34 -0.7(4)
C29 C30 C32 C34 -1.8(3)
C20 C19 C18 Cl5 -179.99(16)
C20 C19 C18 S2 1.9(3)
C21 S2 C18 C19 -1.5(2)
C21 S2 C18 Cl5 -179.79(14)
C30 C32 C34 C33 -0.8(3)
C31 C33 C34 C32 2.0(4)
C8 C7 O1 C5 -25.8(2)
C2 C3 C4 C5 169.01(19)
C2 C3 C4 S1 -0.3(2)
C1 S1 C4 C3 0.84(15)
C1 S1 C4 C5 -170.69(14)
C5 N1 C9 C10 70.7(2)
C8 N1 C9 C10 -143.48(16)
C5 N1 C9 C11 -110.34(19)
C8 N1 C9 C11 35.5(2)
C11 C9 C10 C12 2.3(3)
N1 C9 C10 C12 -178.68(16)
C4 C3 C2 C1 -0.6(3)
C7 O1 C5 N1 8.37(18)
C7 O1 C5 C4 -111.31(16)
C7 O1 C5 C6 129.13(15)
C9 N1 C5 O1 161.58(14)
C8 N1 C5 O1 12.87(17)
C9 N1 C5 C4 -80.76(18)
C8 N1 C5 C4 130.53(15)
C9 N1 C5 C6 48.0(2)
C8 N1 C5 C6 -100.73(16)
C3 C4 C5 O1 -96.7(2)
S1 C4 C5 O1 72.15(16)
C3 C4 C5 N1 147.73(19)
S1 C4 C5 N1 -43.37(17)
C3 C4 C5 C6 17.7(3)
S1 C4 C5 C6 -173.41(12)
Cl2 C6 C5 O1 174.24(11)
Cl4 C6 C5 O1 -64.55(15)
Cl3 C6 C5 O1 52.62(16)
Cl2 C6 C5 N1 -71.54(17)
Cl4 C6 C5 N1 49.67(18)
Cl3 C6 C5 N1 166.84(12)
Cl2 C6 C5 C4 57.01(17)
Cl4 C6 C5 C4 178.22(12)
Cl3 C6 C5 C4 -64.61(17)
C10 C9 C11 C13 -2.0(3)
N1 C9 C11 C13 179.04(16)
C9 C10 C12 C14 -1.1(3)
C9 C11 C13 C14 0.4(3)
C9 N1 C8 C7 -176.90(14)
C5 N1 C8 C7 -26.89(18)
C9 N1 C8 C15 60.0(2)
C5 N1 C8 C15 -150.03(15)
O1 C7 C8 N1 31.13(18)
O1 C7 C8 C15 152.32(16)
C3 C2 C1 S1 1.3(2)
C3 C2 C1 Cl1 -178.94(15)
C4 S1 C1 C2 -1.26(18)
C4 S1 C1 Cl1 178.97(13)
C11 C13 C14 C12 0.9(3)
C10 C12 C14 C13 -0.6(3)
N1 C8 C15 C17 177.61(17)
C7 C8 C15 C17 63.9(2)
N1 C8 C15 C16 50.8(2)
C7 C8 C15 C16 -63.0(2)
